data_4067514
loop_
_publ_author_name
'Kozlov, V. A.'
'Aleksanyan, D. V.'
'Nelyubina, Yu. V.'
'Lyssenko, K. A.'
'Vasil&#x2019;ev, A. A.'
'Petrovskii, P. V.'
'Odinets, I. L.'

_publ_section_title
;
 Cyclopalladation ofmeta-(Diphenylthiophosphoryloxy)benzaldimines:NCSand
 UnexpectedNCO5,6-Membered Pincer Palladium Complexes
;
_journal_issue 9
_journal_name_full Organometallics
_journal_page_first 2054
_journal_paper_doi 10.1021/om9009894
_journal_volume 29
_journal_year 2010
_chemical_formula_moiety 'C25 H20 N O P S'
_chemical_formula_sum 'C25 H20 N O P S'
_chemical_formula_weight 413.45
_chemical_name_systematic
; 
 ? 
;
_space_group_IT_number 14
_symmetry_cell_setting monoclinic
_symmetry_space_group_name_Hall '-P 2yn'
_symmetry_space_group_name_H-M 'P 1 21/n 1'
_atom_sites_solution_hydrogens geom
_atom_sites_solution_primary direct
_atom_sites_solution_secondary difmap
_audit_creation_method SHELXL-97
_cell_angle_alpha 90.00
_cell_angle_beta 91.406(8)
_cell_angle_gamma 90.00
_cell_formula_units_Z 4
_cell_length_a 10.108(2)
_cell_length_b 16.831(4)
_cell_length_c 12.130(3)
_cell_measurement_reflns_used 423
_cell_measurement_temperature 100(2)
_cell_measurement_theta_max 28
_cell_measurement_theta_min 3
_cell_volume 2063.0(8)
_computing_cell_refinement 'Bruker SAINT'
_computing_data_collection 'Bruker APEX II'
_computing_data_reduction 'Bruker SAINT'
_computing_molecular_graphics 'Bruker SHELXTL'
_computing_publication_material 'Bruker SHELXTL'
_computing_structure_refinement 'SHELXL-97 (Sheldrick, 1997)'
_computing_structure_solution 'SHELXS-97 (Sheldrick, 1997)'
_diffrn_ambient_temperature 100(2)
_diffrn_measured_fraction_theta_full 0.991
_diffrn_measured_fraction_theta_max 0.991
_diffrn_measurement_device_type 'Bruker APEX II CCD area detector''
_diffrn_measurement_method 'omega scans'
_diffrn_radiation_monochromator graphite
_diffrn_radiation_source 'fine-focus sealed tube'
_diffrn_radiation_type MoK\a
_diffrn_radiation_wavelength 0.71073
_diffrn_reflns_av_R_equivalents 0.0362
_diffrn_reflns_av_sigmaI/netI 0.0403
_diffrn_reflns_limit_h_max 12
_diffrn_reflns_limit_h_min -13
_diffrn_reflns_limit_k_max 22
_diffrn_reflns_limit_k_min -22
_diffrn_reflns_limit_l_max 16
_diffrn_reflns_limit_l_min -15
_diffrn_reflns_number 15717
_diffrn_reflns_theta_full 28.40
_diffrn_reflns_theta_max 28.40
_diffrn_reflns_theta_min 2.07
_exptl_absorpt_coefficient_mu 0.251
_exptl_absorpt_correction_T_max 0.952
_exptl_absorpt_correction_T_min 0.928
_exptl_absorpt_correction_type multi-scan
_exptl_absorpt_process_details SADABS
_exptl_crystal_colour colorless
_exptl_crystal_density_diffrn 1.331
_exptl_crystal_density_method 'not measured'
_exptl_crystal_description prism
_exptl_crystal_F_000 864
_exptl_crystal_size_max 0.30
_exptl_crystal_size_mid 0.21
_exptl_crystal_size_min 0.20
_refine_diff_density_max 0.414
_refine_diff_density_min -0.341
_refine_diff_density_rms 0.051
_refine_ls_extinction_method none
_refine_ls_goodness_of_fit_ref 1.017
_refine_ls_hydrogen_treatment constr
_refine_ls_matrix_type full
_refine_ls_number_parameters 254
_refine_ls_number_reflns 5136
_refine_ls_number_restraints 0
_refine_ls_restrained_S_all 1.017
_refine_ls_R_factor_all 0.0758
_refine_ls_R_factor_gt 0.0486
_refine_ls_shift/su_max 0.017
_refine_ls_shift/su_mean 0.002
_refine_ls_structure_factor_coef Fsqd
_refine_ls_weighting_details 'calc w=1/[\s^2^(Fo^2^)+(0.0515P)^2^+1.1834P] where P=(Fo^2^+2Fc^2^)/3'
_refine_ls_weighting_scheme calc
_refine_ls_wR_factor_gt 0.1121
_refine_ls_wR_factor_ref 0.1271
_reflns_number_gt 3687
_reflns_number_total 5136
_reflns_threshold_expression I>2\s(I)
_cod_data_source_file om9009894_si_002.cif
_cod_data_source_block 3b
_cod_depositor_comments
;
The following automatic conversions were performed:

'_symmetry_cell_setting' value 'Monoclinic' changed to 'monoclinic'
according to /home/saulius/struct/CIF-dictionaries/cif_core.dic
dictionary named 'cif_core.dic' version 2.4.1 from 2010-06-29.

Automatic conversion script
Id: cif_fix_values 1715 2011-07-08 13:25:40Z adriana 
;
_cod_original_cell_volume 2063.1(8)
_cod_original_sg_symbol_H-M 'P 21/n'
_cod_database_code 4067514

loop_
_symmetry_equiv_pos_as_xyz
'x, y, z'
'-x+1/2, y+1/2, -z+1/2'
'-x, -y, -z'
'x-1/2, -y-1/2, z-1/2'

loop_
_atom_site_label
_atom_site_type_symbol
_atom_site_fract_x
_atom_site_fract_y
_atom_site_fract_z
_atom_site_U_iso_or_equiv
_atom_site_adp_type
_atom_site_occupancy
_atom_site_symmetry_multiplicity
_atom_site_calc_flag
_atom_site_refinement_flags
_atom_site_disorder_assembly
_atom_site_disorder_group
S1 S 0.07826(5) 0.69035(3) 1.16928(5) 0.03751(15) Uani 1 1 d . . .
P1 P 0.18278(5) 0.60926(3) 1.24246(5) 0.03269(15) Uani 1 1 d . . .
O1 O 0.33900(14) 0.61118(9) 1.21631(13) 0.0376(4) Uani 1 1 d . . .
C1 C 0.38497(19) 0.62070(11) 1.10937(18) 0.0313(4) Uani 1 1 d . . .
C2 C 0.3560(2) 0.56622(13) 1.0276(2) 0.0421(5) Uani 1 1 d . . .
H2A H 0.2998 0.5224 1.0422 0.051 Uiso 1 1 calc R . .
C3 C 0.4086(2) 0.57536(15) 0.9243(2) 0.0502(7) Uani 1 1 d . . .
C4 C 0.4914(3) 0.63861(16) 0.9047(2) 0.0525(7) Uani 1 1 d . . .
H4A H 0.5279 0.6452 0.8338 0.063 Uiso 1 1 calc R . .
C5 C 0.5217(3) 0.69248(14) 0.9877(2) 0.0481(6) Uani 1 1 d . . .
H5A H 0.5798 0.7355 0.9740 0.058 Uiso 1 1 calc R A .
C6 C 0.4676(2) 0.68384(12) 1.09075(17) 0.0338(5) Uani 1 1 d . . .
H6A H 0.4873 0.7210 1.1477 0.041 Uiso 1 1 calc R . .
N1' N 0.3167(4) 0.4751(2) 0.8179(3) 0.0325(7) Uiso 0.50 1 d P A 1
C7' C 0.4002(4) 0.5302(2) 0.8183(4) 0.0313(9) Uiso 0.50 1 d P A 1
H7'A H 0.4533 0.5421 0.7569 0.038 Uiso 0.50 1 calc PR A 1
C8' C 0.3058(5) 0.4247(3) 0.7241(4) 0.0307(9) Uiso 0.50 1 d P A 1
C9' C 0.2621(5) 0.3479(3) 0.7446(4) 0.0396(11) Uiso 0.50 1 d P A 1
H9'A H 0.2410 0.3325 0.8174 0.047 Uiso 0.50 1 calc PR A 1
C11' C 0.2742(5) 0.3092(3) 0.5579(4) 0.0307(12) Uiso 0.50 1 d P A 1
H11A H 0.2659 0.2695 0.5026 0.037 Uiso 0.50 1 calc PR A 1
C12' C 0.3165(6) 0.3922(4) 0.5312(5) 0.0554(14) Uiso 0.50 1 d P A 1
H12A H 0.3334 0.4074 0.4575 0.066 Uiso 0.50 1 calc PR A 1
C13' C 0.3306(5) 0.4468(3) 0.6177(4) 0.0419(10) Uiso 0.50 1 d P A 1
H13A H 0.3575 0.4997 0.6026 0.050 Uiso 0.50 1 calc PR A 1
C10' C 0.2495(5) 0.2945(4) 0.6598(4) 0.0432(12) Uiso 0.50 1 d P A 1
H10A H 0.2203 0.2424 0.6773 0.052 Uiso 0.50 1 calc PR A 1
C13 C 0.4045(5) 0.4371(3) 0.5854(4) 0.0418(10) Uiso 0.50 1 d P A 2
H13B H 0.4630 0.4776 0.5621 0.050 Uiso 0.50 1 calc PR A 2
C10 C 0.2294(6) 0.3210(4) 0.6438(5) 0.0574(17) Uiso 0.50 1 d P A 2
H10B H 0.1704 0.2796 0.6628 0.069 Uiso 0.50 1 calc PR A 2
C12 C 0.3709(6) 0.3756(3) 0.5144(5) 0.0501(13) Uiso 0.50 1 d P A 2
H12B H 0.4134 0.3720 0.4456 0.060 Uiso 0.50 1 calc PR A 2
N1 N 0.3948(3) 0.50335(19) 0.7583(3) 0.0277(7) Uiso 0.50 1 d P A 2
C7 C 0.3602(4) 0.5035(2) 0.8566(3) 0.0273(8) Uiso 0.50 1 d P A 2
H7A H 0.3080 0.4624 0.8870 0.033 Uiso 0.50 1 calc PR A 2
C8 C 0.3544(4) 0.4400(2) 0.6883(4) 0.0279(8) Uiso 0.50 1 d P A 2
C9 C 0.2647(6) 0.3817(4) 0.7189(5) 0.0513(13) Uiso 0.50 1 d P A 2
H9A H 0.2274 0.3828 0.7900 0.062 Uiso 0.50 1 calc PR A 2
C11 C 0.2870(6) 0.3251(4) 0.5378(5) 0.0395(15) Uiso 0.50 1 d P A 2
H11B H 0.2599 0.2877 0.4832 0.047 Uiso 0.50 1 calc PR A 2
C14 C 0.1938(2) 0.61664(12) 1.39010(19) 0.0369(5) Uani 1 1 d . . .
C15 C 0.3039(3) 0.64945(16) 1.4448(2) 0.0536(7) Uani 1 1 d . . .
H15A H 0.3789 0.6650 1.4044 0.064 Uiso 1 1 calc R . .
C16 C 0.3037(3) 0.65936(19) 1.5579(2) 0.0673(9) Uani 1 1 d . . .
H16A H 0.3784 0.6822 1.5949 0.081 Uiso 1 1 calc R . .
C17 C 0.1955(3) 0.63630(15) 1.6172(2) 0.0578(7) Uani 1 1 d . . .
H17A H 0.1964 0.6430 1.6950 0.069 Uiso 1 1 calc R . .
C18 C 0.0863(3) 0.60367(13) 1.5644(2) 0.0475(6) Uani 1 1 d . . .
H18A H 0.0120 0.5879 1.6056 0.057 Uiso 1 1 calc R . .
C19 C 0.0849(2) 0.59383(13) 1.45063(19) 0.0414(5) Uani 1 1 d . . .
H19A H 0.0095 0.5715 1.4141 0.050 Uiso 1 1 calc R . .
C20 C 0.13044(19) 0.50889(12) 1.21102(17) 0.0320(4) Uani 1 1 d . . .
C21 C 0.2096(2) 0.44564(14) 1.2456(2) 0.0467(6) Uani 1 1 d . . .
H21A H 0.2883 0.4554 1.2880 0.056 Uiso 1 1 calc R . .
C22 C 0.1739(2) 0.36844(14) 1.2185(2) 0.0498(6) Uani 1 1 d . . .
H22A H 0.2282 0.3253 1.2421 0.060 Uiso 1 1 calc R . .
C23 C 0.0599(2) 0.35419(13) 1.15723(19) 0.0397(5) Uani 1 1 d . . .
H23A H 0.0360 0.3012 1.1384 0.048 Uiso 1 1 calc R . .
C24 C -0.0196(2) 0.41649(13) 1.1231(2) 0.0425(5) Uani 1 1 d . . .
H24A H -0.0984 0.4064 1.0810 0.051 Uiso 1 1 calc R . .
C25 C 0.0154(2) 0.49405(13) 1.15010(19) 0.0399(5) Uani 1 1 d . . .
H25A H -0.0396 0.5369 1.1268 0.048 Uiso 1 1 calc R . .

loop_
_atom_site_aniso_label
_atom_site_aniso_U_11
_atom_site_aniso_U_22
_atom_site_aniso_U_33
_atom_site_aniso_U_23
_atom_site_aniso_U_13
_atom_site_aniso_U_12
S1 0.0363(3) 0.0322(3) 0.0438(3) 0.0104(2) -0.0027(2) 0.0037(2)
P1 0.0265(3) 0.0310(3) 0.0403(3) 0.0101(2) -0.0038(2) -0.0024(2)
O1 0.0262(7) 0.0434(8) 0.0430(9) 0.0137(7) -0.0042(6) -0.0046(6)
C1 0.0236(9) 0.0293(9) 0.0407(11) 0.0036(8) -0.0038(8) 0.0062(8)
C2 0.0295(11) 0.0349(11) 0.0612(15) -0.0078(10) -0.0135(11) 0.0051(9)
C3 0.0418(13) 0.0513(14) 0.0563(16) -0.0247(12) -0.0216(12) 0.0286(11)
C4 0.0635(17) 0.0571(15) 0.0370(13) -0.0060(11) 0.0064(12) 0.0332(14)
C5 0.0590(16) 0.0368(12) 0.0496(14) -0.0018(10) 0.0219(12) 0.0061(11)
C6 0.0375(11) 0.0281(9) 0.0361(11) -0.0035(8) 0.0073(9) 0.0030(8)
C14 0.0393(12) 0.0303(10) 0.0409(12) 0.0086(9) -0.0039(9) -0.0061(9)
C15 0.0529(15) 0.0606(16) 0.0466(14) 0.0140(12) -0.0095(12) -0.0249(13)
C16 0.074(2) 0.079(2) 0.0475(16) 0.0121(14) -0.0177(15) -0.0364(16)
C17 0.084(2) 0.0478(14) 0.0406(14) 0.0092(11) -0.0074(14) -0.0166(14)
C18 0.0608(16) 0.0374(12) 0.0444(14) 0.0088(10) 0.0055(12) -0.0081(11)
C19 0.0436(13) 0.0359(11) 0.0446(13) 0.0059(9) -0.0006(10) -0.0084(9)
C20 0.0257(10) 0.0298(10) 0.0405(11) 0.0077(8) -0.0011(9) -0.0005(8)
C21 0.0322(12) 0.0384(12) 0.0686(17) 0.0018(11) -0.0155(11) 0.0084(9)
C22 0.0399(13) 0.0352(11) 0.0738(18) 0.0005(11) -0.0076(12) 0.0129(10)
C23 0.0396(12) 0.0324(11) 0.0476(13) 0.0000(9) 0.0074(10) -0.0034(9)
C24 0.0367(12) 0.0392(11) 0.0512(14) 0.0113(10) -0.0080(10) -0.0093(9)
C25 0.0322(11) 0.0349(11) 0.0521(14) 0.0167(10) -0.0094(10) -0.0021(9)

loop_
_atom_type_symbol
_atom_type_description
_atom_type_scat_dispersion_real
_atom_type_scat_dispersion_imag
_atom_type_scat_source
C C 0.0033 0.0016 'International Tables Vol C Tables 4.2.6.8 and 6.1.1.4'
H H 0.0000 0.0000 'International Tables Vol C Tables 4.2.6.8 and 6.1.1.4'
N N 0.0061 0.0033 'International Tables Vol C Tables 4.2.6.8 and 6.1.1.4'
O O 0.0106 0.0060 'International Tables Vol C Tables 4.2.6.8 and 6.1.1.4'
P P 0.1023 0.0942 'International Tables Vol C Tables 4.2.6.8 and 6.1.1.4'
S S 0.1246 0.1234 'International Tables Vol C Tables 4.2.6.8 and 6.1.1.4'

loop_
_geom_angle_atom_site_label_1
_geom_angle_atom_site_label_2
_geom_angle_atom_site_label_3
_geom_angle
O1 P1 C14 99.05(9)
O1 P1 C20 105.02(9)
C14 P1 C20 106.59(10)
O1 P1 S1 114.94(6)
C14 P1 S1 115.45(8)
C20 P1 S1 114.20(7)
C1 O1 P1 122.16(12)
C6 C1 C2 121.1(2)
C6 C1 O1 117.29(18)
C2 C1 O1 121.49(19)
C1 C2 C3 119.9(2)
C1 C2 H2A 120.0
C3 C2 H2A 120.0
C4 C3 C2 119.5(2)
C4 C3 C7' 105.4(3)
C2 C3 C7' 135.1(3)
C4 C3 C7 134.6(3)
C2 C3 C7 105.8(3)
C3 C4 C5 120.3(2)
C3 C4 H4A 119.9
C5 C4 H4A 119.9
C4 C5 C6 120.2(2)
C4 C5 H5A 119.9
C6 C5 H5A 119.9
C1 C6 C5 119.0(2)
C1 C6 H6A 120.5
C5 C6 H6A 120.5
C7' N1' C8' 118.9(4)
N1' C7' C3 113.8(4)
N1' C7' H7'A 123.1
C3 C7' H7'A 123.1
C13' C8' C9' 119.1(4)
C13' C8' N1' 125.3(4)
C9' C8' N1' 115.5(4)
C10' C9' C8' 120.0(5)
C10' C9' H9'A 120.0
C8' C9' H9'A 120.0
C10' C11' C12' 116.7(5)
C10' C11' H11A 121.7
C12' C11' H11A 121.7
C13' C12' C11' 118.3(5)
C13' C12' H12A 120.8
C11' C12' H12A 120.8
C8' C13' C12' 120.6(5)
C8' C13' H13A 119.7
C12' C13' H13A 119.7
C11' C10' C9' 125.1(6)
C11' C10' H10A 117.4
C9' C10' H10A 117.4
C8 C13 C12 120.5(5)
C8 C13 H13B 119.8
C12 C13 H13B 119.8
C9 C10 C11 116.5(6)
C9 C10 H10B 121.8
C11 C10 H10B 121.8
C11 C12 C13 122.0(6)
C11 C12 H12B 119.0
C13 C12 H12B 119.0
C7 N1 C8 119.3(4)
N1 C7 C3 114.8(4)
N1 C7 H7A 122.6
C3 C7 H7A 122.6
C13 C8 C9 118.6(4)
C13 C8 N1 118.0(4)
C9 C8 N1 123.4(5)
C8 C9 C10 119.7(5)
C8 C9 H9A 120.2
C10 C9 H9A 120.2
C12 C11 C10 122.5(6)
C12 C11 H11B 118.8
C10 C11 H11B 118.8
C19 C14 C15 119.3(2)
C19 C14 P1 118.47(17)
C15 C14 P1 122.06(18)
C16 C15 C14 120.0(2)
C16 C15 H15A 120.0
C14 C15 H15A 120.0
C15 C16 C17 120.3(3)
C15 C16 H16A 119.8
C17 C16 H16A 119.8
C18 C17 C16 120.4(3)
C18 C17 H17A 119.8
C16 C17 H17A 119.8
C17 C18 C19 119.9(2)
C17 C18 H18A 120.1
C19 C18 H18A 120.1
C18 C19 C14 120.2(2)
C18 C19 H19A 119.9
C14 C19 H19A 119.9
C25 C20 C21 119.5(2)
C25 C20 P1 121.23(15)
C21 C20 P1 119.24(16)
C22 C21 C20 120.1(2)
C22 C21 H21A 119.9
C20 C21 H21A 119.9
C23 C22 C21 120.1(2)
C23 C22 H22A 120.0
C21 C22 H22A 120.0
C22 C23 C24 120.3(2)
C22 C23 H23A 119.9
C24 C23 H23A 119.9
C23 C24 C25 120.0(2)
C23 C24 H24A 120.0
C25 C24 H24A 120.0
C20 C25 C24 120.1(2)
C20 C25 H25A 120.0
C24 C25 H25A 120.0

loop_
_geom_bond_atom_site_label_1
_geom_bond_atom_site_label_2
_geom_bond_distance
S1 P1 1.9289(8)
P1 O1 1.6185(16)
P1 C14 1.796(2)
P1 C20 1.808(2)
O1 C1 1.398(3)
C1 C6 1.374(3)
C1 C2 1.377(3)
C2 C3 1.382(4)
C2 H2A 0.9500
C3 C4 1.379(4)
C3 C7' 1.495(5)
C3 C7 1.535(5)
C4 C5 1.384(3)
C4 H4A 0.9500
C5 C6 1.384(3)
C5 H5A 0.9500
C6 H6A 0.9500
N1' C7' 1.253(6)
N1' C8' 1.422(5)
C7' H7'A 0.9500
C8' C13' 1.372(7)
C8' C9' 1.390(7)
C9' C10' 1.370(7)
C9' H9'A 0.9500
C11' C10' 1.290(8)
C11' C12' 1.499(8)
C11' H11A 0.9500
C12' C13' 1.398(8)
C12' H12A 0.9500
C13' H13A 0.9500
C10' H10A 0.9500
C13 C8 1.359(7)
C13 C12 1.383(7)
C13 H13B 0.9500
C10 C9 1.407(9)
C10 C11 1.426(9)
C10 H10B 0.9500
C12 C11 1.239(8)
C12 H12B 0.9500
N1 C7 1.251(5)
N1 C8 1.417(5)
C7 H7A 0.9500
C8 C9 1.393(7)
C9 H9A 0.9500
C11 H11B 0.9500
C14 C19 1.391(3)
C14 C15 1.396(3)
C15 C16 1.381(4)
C15 H15A 0.9500
C16 C17 1.380(4)
C16 H16A 0.9500
C17 C18 1.377(4)
C17 H17A 0.9500
C18 C19 1.390(3)
C18 H18A 0.9500
C19 H19A 0.9500
C20 C25 1.385(3)
C20 C21 1.390(3)
C21 C22 1.386(3)
C21 H21A 0.9500
C22 C23 1.376(3)
C22 H22A 0.9500
C23 C24 1.379(3)
C23 H23A 0.9500
C24 C25 1.390(3)
C24 H24A 0.9500
C25 H25A 0.9500
